data_7023017
loop_
_publ_author_name
'Wang, Xuan'
'Li, Xiu-Bing'
'Yan, Ren-He'
'Wang, Yan-Qin'
'Gao, En-Qing'

_publ_section_title
;
 Diverse manganese(II) coordination polymers derived from achiral/chiral
 imidazolium-carboxylate zwitterions and azide: structure and magnetic
 properties.
;
_journal_issue 27
_journal_name_full 'Dalton transactions (Cambridge, England : 2003)'
_journal_page_first 10000
_journal_page_last 10010
_journal_paper_doi 10.1039/c3dt50510c
_journal_volume 42
_journal_year 2013
_chemical_formula_sum 'C7 H7 Mn N5 O4'
_chemical_formula_weight 280.12
_chemical_name_systematic
;
?
;
_space_group_IT_number 15
_symmetry_cell_setting monoclinic
_symmetry_space_group_name_Hall '-C 2yc'
_symmetry_space_group_name_H-M 'C 1 2/c 1'
_atom_sites_solution_hydrogens geom
_atom_sites_solution_primary direct
_atom_sites_solution_secondary difmap
_audit_creation_method SHELXL-97
_cell_angle_alpha 90.00
_cell_angle_beta 113.267(3)
_cell_angle_gamma 90.00
_cell_formula_units_Z 4
_cell_length_a 7.854(2)
_cell_length_b 17.806(5)
_cell_length_c 7.879(2)
_cell_measurement_reflns_used 3138
_cell_measurement_temperature 296(2)
_cell_measurement_theta_max 27.5
_cell_measurement_theta_min 2.3
_cell_volume 1012.3(5)
_computing_cell_refinement 'Bruker SMART'
_computing_data_collection 'Bruker SMART'
_computing_data_reduction 'Bruker SAINT'
_computing_molecular_graphics 'Bruker SHELXTL'
_computing_publication_material 'Bruker SHELXTL'
_computing_structure_refinement 'SHELXL-97 (Sheldrick, 1997)'
_computing_structure_solution 'SHELXS-97 (Sheldrick, 1990)'
_diffrn_ambient_temperature 296(2)
_diffrn_measured_fraction_theta_full 0.995
_diffrn_measured_fraction_theta_max 0.995
_diffrn_measurement_device_type 'CCD area detector'
_diffrn_measurement_method 'phi and omega scans'
_diffrn_radiation_monochromator graphite
_diffrn_radiation_source 'fine-focus sealed tube'
_diffrn_radiation_type MoK\a
_diffrn_radiation_wavelength 0.71073
_diffrn_reflns_av_R_equivalents 0.0199
_diffrn_reflns_av_unetI/netI 0.0261
_diffrn_reflns_limit_h_max 10
_diffrn_reflns_limit_h_min -8
_diffrn_reflns_limit_k_max 22
_diffrn_reflns_limit_k_min -15
_diffrn_reflns_limit_l_max 10
_diffrn_reflns_limit_l_min -9
_diffrn_reflns_number 3138
_diffrn_reflns_theta_full 27.49
_diffrn_reflns_theta_max 27.49
_diffrn_reflns_theta_min 2.29
_exptl_absorpt_coefficient_mu 1.317
_exptl_absorpt_correction_T_max 0.9492
_exptl_absorpt_correction_T_min 0.9020
_exptl_absorpt_correction_type multi-scan
_exptl_absorpt_process_details 'SADABS (Bruker, 1999)'
_exptl_crystal_colour yellow
_exptl_crystal_density_diffrn 1.838
_exptl_crystal_density_method 'not measured'
_exptl_crystal_description block
_exptl_crystal_F_000 564
_exptl_crystal_size_max 0.08
_exptl_crystal_size_mid 0.06
_exptl_crystal_size_min 0.04
_refine_diff_density_max 0.251
_refine_diff_density_min -0.328
_refine_diff_density_rms 0.064
_refine_ls_extinction_method none
_refine_ls_goodness_of_fit_ref 1.089
_refine_ls_hydrogen_treatment constr
_refine_ls_matrix_type full
_refine_ls_number_parameters 90
_refine_ls_number_reflns 1159
_refine_ls_number_restraints 0
_refine_ls_restrained_S_all 1.089
_refine_ls_R_factor_all 0.0368
_refine_ls_R_factor_gt 0.0309
_refine_ls_shift/su_max 0.000
_refine_ls_shift/su_mean 0.000
_refine_ls_structure_factor_coef Fsqd
_refine_ls_weighting_details 'calc w=1/[\s^2^(Fo^2^)+(0.0232P)^2^+1.4073P] where P=(Fo^2^+2Fc^2^)/3'
_refine_ls_weighting_scheme calc
_refine_ls_wR_factor_gt 0.0655
_refine_ls_wR_factor_ref 0.0696
_reflns_number_gt 1019
_reflns_number_total 1159
_reflns_threshold_expression >2sigma(I)
_cod_data_source_file c3dt50510c.txt
_cod_data_source_block 925290
_cod_depositor_comments
;
The following automatic conversions were performed:

'_symmetry_cell_setting' value 'Monoclinic' changed to 'monoclinic'
according to /home/saulius/struct/CIF-dictionaries/cif_core.dic
dictionary named 'cif_core.dic' version 2.4.2 from 2011-04-26.

Automatic conversion script
Id: cif_fix_values 1891 2012-01-12 08:04:46Z andrius 
;
_cod_original_cell_volume 1012.2(4)
_cod_original_sg_symbol_H-M C2/c
_cod_database_code 7023017

loop_
_symmetry_equiv_pos_as_xyz
'x, y, z'
'-x, y, -z+1/2'
'x+1/2, y+1/2, z'
'-x+1/2, y+1/2, -z+1/2'
'-x, -y, -z'
'x, -y, z-1/2'
'-x+1/2, -y+1/2, -z'
'x+1/2, -y+1/2, z-1/2'

loop_
_atom_site_label
_atom_site_type_symbol
_atom_site_fract_x
_atom_site_fract_y
_atom_site_fract_z
_atom_site_U_iso_or_equiv
_atom_site_adp_type
_atom_site_occupancy
_atom_site_symmetry_multiplicity
_atom_site_calc_flag
_atom_site_refinement_flags
_atom_site_disorder_assembly
_atom_site_disorder_group
C1 C 0.2322(3) 0.41151(12) 0.6528(3) 0.0296(5) Uani 1 1 d . . .
C2 C 0.0635(3) 0.35969(12) 0.5796(3) 0.0295(5) Uani 1 1 d . . .
H2A H 0.0840 0.3175 0.6631 0.035 Uiso 1 1 calc R . .
H2B H -0.0442 0.3869 0.5779 0.035 Uiso 1 1 calc R . .
C3 C 0.0161(3) 0.25784(12) 0.3406(3) 0.0342(5) Uani 1 1 d . . .
H3A H 0.0294 0.2159 0.4150 0.041 Uiso 1 1 calc R . .
C4 C 0.0000 0.37487(17) 0.2500 0.0305(6) Uani 1 2 d S . .
H4A H 0.0000 0.4271 0.2500 0.037 Uiso 1 2 calc SR . .
N4 N 0.0255(2) 0.33143(9) 0.3944(2) 0.0273(4) Uani 1 1 d . . .
O1 O 0.3191(2) 0.42168(9) 0.5527(2) 0.0387(4) Uani 1 1 d . . .
O2 O 0.2641(2) 0.43753(10) 0.8099(2) 0.0416(4) Uani 1 1 d . . .
Mn1 Mn 0.5000 0.5000 0.5000 0.02191(14) Uani 1 2 d S . .
N1 N 0.5000 0.56657(14) 0.7500 0.0350(6) Uani 1 2 d S . .
N2 N 0.470(2) 0.63254(19) 0.733(3) 0.035(3) Uani 0.50 1 d P A -1
N3 N 0.4413(9) 0.6960(2) 0.7197(14) 0.068(3) Uani 0.50 1 d P A -1

loop_
_atom_site_aniso_label
_atom_site_aniso_U_11
_atom_site_aniso_U_22
_atom_site_aniso_U_33
_atom_site_aniso_U_23
_atom_site_aniso_U_13
_atom_site_aniso_U_12
C1 0.0333(12) 0.0323(11) 0.0220(10) -0.0022(8) 0.0098(9) -0.0055(9)
C2 0.0343(11) 0.0359(11) 0.0197(9) -0.0029(8) 0.0123(9) -0.0071(9)
C3 0.0452(13) 0.0266(11) 0.0285(11) 0.0014(9) 0.0119(10) -0.0018(9)
C4 0.0410(18) 0.0269(15) 0.0210(14) 0.000 0.0093(13) 0.000
N4 0.0326(10) 0.0288(9) 0.0194(8) -0.0018(7) 0.0090(7) -0.0037(7)
O1 0.0474(10) 0.0440(9) 0.0315(8) -0.0068(7) 0.0229(7) -0.0179(8)
O2 0.0420(10) 0.0608(11) 0.0247(8) -0.0151(7) 0.0160(7) -0.0227(8)
Mn1 0.0258(2) 0.0235(2) 0.0172(2) 0.00140(15) 0.00936(17) 0.00019(16)
N1 0.0603(19) 0.0250(13) 0.0263(13) 0.000 0.0241(13) 0.000
N2 0.056(9) 0.0296(16) 0.025(7) -0.002(2) 0.022(7) -0.001(2)
N3 0.120(8) 0.0250(19) 0.084(7) 0.003(3) 0.067(7) 0.009(2)

loop_
_atom_type_symbol
_atom_type_description
_atom_type_scat_dispersion_real
_atom_type_scat_dispersion_imag
_atom_type_scat_source
C C 0.0033 0.0016 'International Tables Vol C Tables 4.2.6.8 and 6.1.1.4'
H H 0.0000 0.0000 'International Tables Vol C Tables 4.2.6.8 and 6.1.1.4'
N N 0.0061 0.0033 'International Tables Vol C Tables 4.2.6.8 and 6.1.1.4'
O O 0.0106 0.0060 'International Tables Vol C Tables 4.2.6.8 and 6.1.1.4'
Mn Mn 0.3368 0.7283 'International Tables Vol C Tables 4.2.6.8 and 6.1.1.4'

loop_
_geom_angle_atom_site_label_1
_geom_angle_atom_site_label_2
_geom_angle_atom_site_label_3
_geom_angle
_geom_angle_site_symmetry_1
_geom_angle_site_symmetry_3
O1 C1 O2 128.9(2) . .
O1 C1 C2 117.38(18) . .
O2 C1 C2 113.68(18) . .
N4 C2 C1 112.99(16) . .
N4 C2 H2A 109.0 . .
C1 C2 H2A 109.0 . .
N4 C2 H2B 109.0 . .
C1 C2 H2B 109.0 . .
H2A C2 H2B 107.8 . .
C3 C3 N4 107.00(11) 2 .
C3 C3 H3A 126.5 2 .
N4 C3 H3A 126.5 . .
N4 C4 N4 108.5(3) 2 .
N4 C4 H4A 125.7 2 .
N4 C4 H4A 125.7 . .
C4 N4 C3 108.75(18) . .
C4 N4 C2 124.05(18) . .
C3 N4 C2 127.17(17) . .
C1 O1 Mn1 142.08(14) . .
C1 O2 Mn1 130.88(14) . 2_656
O1 Mn1 O1 180.0 5_666 .
O1 Mn1 O2 89.04(7) 5_666 6_565
O1 Mn1 O2 90.96(7) . 6_565
O1 Mn1 O2 90.96(7) 5_666 2_656
O1 Mn1 O2 89.04(7) . 2_656
O2 Mn1 O2 180.0 6_565 2_656
O1 Mn1 N1 93.13(6) 5_666 .
O1 Mn1 N1 86.87(6) . .
O2 Mn1 N1 92.18(5) 6_565 .
O2 Mn1 N1 87.82(5) 2_656 .
O1 Mn1 N1 86.87(6) 5_666 5_666
O1 Mn1 N1 93.13(6) . 5_666
O2 Mn1 N1 87.82(5) 6_565 5_666
O2 Mn1 N1 92.18(5) 2_656 5_666
N1 Mn1 N1 180.0 . 5_666
N2 N1 Mn1 122.5(13) 2_656 .
N2 N1 Mn1 118.4(12) . .
N2 N1 Mn1 118.4(12) 2_656 2_656
N2 N1 Mn1 122.5(13) . 2_656
Mn1 N1 Mn1 117.92(11) . 2_656
N3 N2 N1 179(3) . .

loop_
_geom_bond_atom_site_label_1
_geom_bond_atom_site_label_2
_geom_bond_distance
_geom_bond_site_symmetry_2
C1 O1 1.243(2) .
C1 O2 1.251(2) .
C1 C2 1.528(3) .
C2 N4 1.458(2) .
C2 H2A 0.9700 .
C2 H2B 0.9700 .
C3 C3 1.348(4) 2
C3 N4 1.370(3) .
C3 H3A 0.9300 .
C4 N4 1.324(2) 2
C4 N4 1.324(2) .
C4 H4A 0.9300 .
O1 Mn1 2.1448(15) .
O2 Mn1 2.1726(15) 2_656
Mn1 O1 2.1448(15) 5_666
Mn1 O2 2.1726(15) 6_565
Mn1 O2 2.1726(15) 2_656
Mn1 N1 2.2990(14) .
Mn1 N1 2.2990(14) 5_666
N1 N2 1.195(5) 2_656
N1 N2 1.195(5) .
N1 Mn1 2.2990(14) 2_656
N2 N3 1.149(5) .

loop_
_geom_torsion_atom_site_label_1
_geom_torsion_atom_site_label_2
_geom_torsion_atom_site_label_3
_geom_torsion_atom_site_label_4
_geom_torsion
_geom_torsion_site_symmetry_1
_geom_torsion_site_symmetry_4
O1 C1 C2 N4 -2.2(3) . .
O2 C1 C2 N4 178.49(19) . .
N4 C4 N4 C3 0.03(12) 2 .
N4 C4 N4 C2 178.0(2) 2 .
C3 C3 N4 C4 -0.1(3) 2 .
C3 C3 N4 C2 -178.0(2) 2 .
C1 C2 N4 C4 -55.4(2) . .
C1 C2 N4 C3 122.2(2) . .
O2 C1 O1 Mn1 -24.8(4) . .
C2 C1 O1 Mn1 155.97(18) . .
O1 C1 O2 Mn1 -9.0(4) . 2_656
C2 C1 O2 Mn1 170.24(14) . 2_656
C1 O1 Mn1 O1 139(100) . 5_666
C1 O1 Mn1 O2 -86.9(3) . 6_565
C1 O1 Mn1 O2 93.1(3) . 2_656
C1 O1 Mn1 N1 5.3(3) . .
C1 O1 Mn1 N1 -174.7(3) . 5_666
O1 Mn1 N1 N2 25.1(7) 5_666 2_656
O1 Mn1 N1 N2 -154.9(7) . 2_656
O2 Mn1 N1 N2 -64.1(7) 6_565 2_656
O2 Mn1 N1 N2 115.9(7) 2_656 2_656
N1 Mn1 N1 N2 168(100) 5_666 2_656
O1 Mn1 N1 N2 49.5(8) 5_666 .
O1 Mn1 N1 N2 -130.5(8) . .
O2 Mn1 N1 N2 -39.7(8) 6_565 .
O2 Mn1 N1 N2 140.3(8) 2_656 .
N1 Mn1 N1 N2 -168(100) 5_666 .
O1 Mn1 N1 Mn1 -142.46(5) 5_666 2_656
O1 Mn1 N1 Mn1 37.54(5) . 2_656
O2 Mn1 N1 Mn1 128.38(5) 6_565 2_656
O2 Mn1 N1 Mn1 -51.62(5) 2_656 2_656
N1 Mn1 N1 Mn1 0(9) 5_666 2_656
Mn1 N1 N2 N3 179(100) . .
Mn1 N1 N2 N3 11(63) 2_656 .
